data_7045936
loop_
_publ_author_name
'Alexandru, Maria-Gabriela'
'Visinescu, Diana'
'Shova, Sergiu'
'Oliveira, Willian X. C.'
'Lloret, Francesc'
'Julve, Miguel'

_publ_section_title
;
 Design of 3d-4f molecular squares through the
 [Fe{(HB(pz)<sub>3</sub>)}(CN)<sub>3</sub>]<sup>-</sup> metalloligand.
;
_journal_issue 17
_journal_name_full 'Dalton transactions (Cambridge, England : 2003)'
_journal_page_first 6005
_journal_page_last 6017
_journal_paper_doi 10.1039/c8dt00895g
_journal_volume 47
_journal_year 2018
_chemical_formula_moiety 'C40 H38 B2 Fe2 Gd2 N28 O14, 6(H2 O)'
_chemical_formula_sum 'C40 H50 B2 Fe2 Gd2 N28 O20'
_chemical_formula_weight 1690.90
_space_group_crystal_system triclinic
_space_group_IT_number 2
_space_group_name_Hall '-P 1'
_space_group_name_H-M_alt 'P -1'
_symmetry_space_group_name_Hall '-P 1'
_symmetry_space_group_name_H-M 'P -1'
_atom_sites_solution_hydrogens geom
_atom_sites_solution_primary dual
_atom_sites_solution_secondary difmap
_audit_creation_date 2017-10-26
_audit_creation_method
;
Olex2 1.2
(compiled 2017.08.10 svn.r3458 for OlexSys, GUI svn.r5381)
;
_audit_update_record
;
2017-10-27 deposited with the CCDC.
2018-03-23 downloaded from the CCDC.
;
_cell_angle_alpha 61.132(5)
_cell_angle_beta 77.180(5)
_cell_angle_gamma 67.107(4)
_cell_formula_units_Z 1
_cell_length_a 10.9350(10)
_cell_length_b 13.5290(12)
_cell_length_c 13.8570(12)
_cell_measurement_reflns_used 3875
_cell_measurement_temperature 293(2)
_cell_measurement_theta_max 2.75
_cell_measurement_theta_min 25.10
_cell_volume 1652.4(3)
_computing_molecular_graphics 'Olex2 (Dolomanov et al., 2009)'
_computing_publication_material 'Olex2 (Dolomanov et al., 2009)'
_computing_structure_refinement 'ShelXL (Sheldrick, 2015)'
_computing_structure_solution 'ShelXT (Sheldrick, 2015)'
_diffrn_ambient_temperature 293(2)
_diffrn_measured_fraction_theta_full 0.995
_diffrn_measured_fraction_theta_max 0.995
_diffrn_measurement_device_type 'Bruker APEX-II CCD'
_diffrn_measurement_method '\f and \w scans'
_diffrn_radiation_monochromator graphite
_diffrn_radiation_type MoK\a
_diffrn_radiation_wavelength 0.71073
_diffrn_reflns_av_R_equivalents 0.1127
_diffrn_reflns_av_unetI/netI 0.1410
_diffrn_reflns_limit_h_max 12
_diffrn_reflns_limit_h_min -12
_diffrn_reflns_limit_k_max 15
_diffrn_reflns_limit_k_min -15
_diffrn_reflns_limit_l_max 16
_diffrn_reflns_limit_l_min -16
_diffrn_reflns_number 10584
_diffrn_reflns_theta_full 24.41
_diffrn_reflns_theta_max 24.41
_diffrn_reflns_theta_min 1.85
_diffrn_source 'fine-focus sealed tube'
_exptl_absorpt_coefficient_mu 2.498
_exptl_absorpt_correction_T_max 0.8251
_exptl_absorpt_correction_T_min 0.6094
_exptl_absorpt_correction_type multi-scan
_exptl_absorpt_process_details sadabs
_exptl_crystal_colour 'clear light red'
_exptl_crystal_colour_lustre clear
_exptl_crystal_colour_modifier light
_exptl_crystal_colour_primary red
_exptl_crystal_density_diffrn 1.699
_exptl_crystal_density_method 'not measured'
_exptl_crystal_description prism
_exptl_crystal_F_000 836
_exptl_crystal_size_max 0.22
_exptl_crystal_size_mid 0.1
_exptl_crystal_size_min 0.08
_refine_diff_density_max 0.861
_refine_diff_density_min -2.116
_refine_diff_density_rms 0.174
_refine_ls_extinction_method none
_refine_ls_goodness_of_fit_ref 0.995
_refine_ls_hydrogen_treatment constr
_refine_ls_matrix_type full
_refine_ls_number_parameters 422
_refine_ls_number_reflns 5400
_refine_ls_number_restraints 6
_refine_ls_restrained_S_all 0.995
_refine_ls_R_factor_all 0.1289
_refine_ls_R_factor_gt 0.0892
_refine_ls_shift/su_max 0.000
_refine_ls_shift/su_mean 0.000
_refine_ls_structure_factor_coef Fsqd
_refine_ls_weighting_details 'calc w=1/[\s^2^(Fo^2^)+(0.0999P)^2^+30.3923P] where P=(Fo^2^+2Fc^2^)/3'
_refine_ls_weighting_scheme calc
_refine_ls_wR_factor_gt 0.1901
_refine_ls_wR_factor_ref 0.2086
_reflns_number_gt 4105
_reflns_number_total 5400
_reflns_threshold_expression >2sigma(I)
_cod_data_source_file c8dt00895g2.cif
_cod_data_source_block shelxl
_cod_depositor_comments 'Adding full bibliography for 7045934--7045937.cif.'
_cod_database_code 7045936
_olex2_refinement_description
;
1. Fixed Uiso
 At 1.2 times of:
  All B(H) groups, All C(H) groups, All N(H) groups
 At 1.5 times of:
  All O(H,H) groups
2. Uiso/Uaniso restraints and constraints
Uanis(C3) \\sim Ueq: with sigma of 0.01 and sigma for terminal atoms of 0.02
3. Others
 Fixed Sof: O5W(0.6) H5WA(0.6) H5WB(0.6) O4W(0.5) H4WA(0.5) H4WB(0.5) O3W(0.5)
 H3WA(0.5) H3WB(0.5) O6W(0.4) H6WA(0.4) H6WB(0.4)
4.a Riding coordinates:
 O1W(H1WB,H1WA), O5W(H5WA,H5WB), O4W(H4WA,H4WB), O2W(H2WA,H2WB), O3W(H3WA,
 H3WB), O6W(H6WA,H6WB)
4.b Ternary CH refined with riding coordinates:
 B1(H1A)
4.c Aromatic/amide H refined with riding coordinates:
 N11(H11), C1(H1), C2(H2), C3(H3), C4(H4), C5(H5), C6(H6), C7(H7), C8(H8),
 C9(H9), C13(H13), C14(H14), C15(H15), C16(H16), C19(H19), C20(H20)
;
_olex2_submission_special_instructions 'No special instructions were received'

loop_
_space_group_symop_id
_space_group_symop_operation_xyz
1 'x, y, z'
2 '-x, -y, -z'

loop_
_atom_site_label
_atom_site_type_symbol
_atom_site_fract_x
_atom_site_fract_y
_atom_site_fract_z
_atom_site_U_iso_or_equiv
_atom_site_adp_type
_atom_site_occupancy
_atom_site_calc_flag
_atom_site_disorder_assembly
_atom_site_disorder_group
_atom_site_refinement_flags_posn
_atom_site_refinement_flags_adp
Gd1 Gd 0.53326(8) 0.25345(6) -0.00530(6) 0.0202(2) Uani 1 d . . . .
Fe1 Fe 0.4316(2) -0.13739(17) 0.34078(16) 0.0260(5) Uani 1 d . . . .
O1 O 0.3007(11) 0.2593(9) 0.0044(8) 0.036(3) Uani 1 d . . . .
O1W O 0.4088(11) 0.3491(9) 0.1056(8) 0.034(3) Uani 1 d . . . .
H1WB H 0.3417 0.3319 0.1459 0.051 Uiso 1 d . . R .
H1WA H 0.3949 0.4253 0.0693 0.051 Uiso 1 d . . R .
O2 O 0.3502(12) 0.4122(9) -0.1267(9) 0.041(3) Uani 1 d . . . .
O3 O 0.1510(15) 0.4008(12) -0.1130(14) 0.082(5) Uani 1 d . . . .
O4 O 0.5817(11) 0.4470(8) -0.1049(8) 0.032(2) Uani 1 d . . . .
O5 O 0.7021(11) 0.3093(8) -0.1543(8) 0.037(3) Uani 1 d . . . .
O6 O 0.7625(12) 0.4632(10) -0.2050(10) 0.050(3) Uani 1 d . . . .
N1 N 0.3916(13) -0.0877(10) 0.4586(10) 0.031(3) Uani 1 d . . . .
N2 N 0.4320(13) -0.1682(11) 0.5621(10) 0.034(3) Uani 1 d . . . .
N3 N 0.3853(13) -0.2823(10) 0.4431(9) 0.031(3) Uani 1 d . . . .
N4 N 0.4289(13) -0.3431(11) 0.5472(10) 0.033(3) Uani 1 d . . . .
N5 N 0.6150(13) -0.2308(10) 0.3913(9) 0.026(3) Uani 1 d . . . .
N6 N 0.6363(13) -0.2946(11) 0.5026(9) 0.030(3) Uani 1 d . . . .
N7 N 0.1468(15) 0.0030(14) 0.2606(12) 0.048(4) Uani 1 d . . . .
N8 N 0.4971(12) 0.0873(11) 0.1674(10) 0.031(3) Uani 1 d . . . .
N9 N 0.4745(14) -0.1900(11) 0.1413(10) 0.037(3) Uani 1 d . . . .
N10 N 0.7449(12) 0.0607(10) 0.0376(9) 0.028(3) Uani 1 d . . . .
N11 N 0.8927(13) 0.1555(12) 0.1768(11) 0.039(3) Uani 1 d . . . .
H11 H 0.9666 0.1023 0.2049 0.046 Uiso 1 calc . . R .
N12 N 0.7049(12) 0.2430(10) 0.0923(9) 0.025(3) Uani 1 d . . . .
N13 N 0.2623(16) 0.3608(12) -0.0809(12) 0.044(4) Uani 1 d . . . .
N14 N 0.6860(13) 0.4079(10) -0.1563(10) 0.029(3) Uani 1 d . . . .
C1 C 0.3267(15) 0.0212(13) 0.4598(13) 0.032(4) Uani 1 d . . . .
H1 H 0.2876 0.0927 0.4002 0.039 Uiso 1 calc . . R .
C2 C 0.3297(17) 0.0055(16) 0.5662(15) 0.043(4) Uani 1 d . . . .
H2 H 0.2938 0.0646 0.5906 0.052 Uiso 1 calc . . R .
C3 C 0.3959(18) -0.1141(15) 0.6288(13) 0.041(4) Uani 1 d . . . U
H3 H 0.4125 -0.1506 0.7034 0.049 Uiso 1 calc . . R .
C4 C 0.384(2) -0.4394(15) 0.6029(15) 0.051(5) Uani 1 d . . . .
H4 H 0.3973 -0.4943 0.6766 0.061 Uiso 1 calc . . R .
C5 C 0.3172(19) -0.4405(15) 0.5316(14) 0.047(5) Uani 1 d . . . .
H5 H 0.2778 -0.4964 0.5460 0.057 Uiso 1 calc . . R .
C6 C 0.3201(15) -0.3395(12) 0.4317(13) 0.030(4) Uani 1 d . . . .
H6 H 0.2818 -0.3166 0.3674 0.036 Uiso 1 calc . . R .
C7 C 0.7669(18) -0.3448(15) 0.5168(13) 0.042(4) Uani 1 d . . . .
H7 H 0.8066 -0.3933 0.5846 0.050 Uiso 1 calc . . R .
C8 C 0.8321(18) -0.3146(15) 0.4182(13) 0.044(4) Uani 1 d . . . .
H8 H 0.9236 -0.3377 0.4039 0.052 Uiso 1 calc . . R .
C9 C 0.7343(18) -0.2422(14) 0.3427(13) 0.038(4) Uani 1 d . . . .
H9 H 0.7504 -0.2058 0.2668 0.046 Uiso 1 calc . . R .
C10 C 0.2520(17) -0.0486(13) 0.2899(12) 0.029(3) Uani 1 d . . . .
C11 C 0.4774(16) 0.0020(13) 0.2370(11) 0.029(3) Uani 1 d . . . .
C12 C 0.4649(15) -0.1758(12) 0.2197(12) 0.027(3) Uani 1 d . . . .
C13 C 0.7660(16) -0.0301(13) 0.0146(13) 0.034(4) Uani 1 d . . . .
H13 H 0.7036 -0.0219 -0.0271 0.041 Uiso 1 calc . . R .
C14 C 0.8708(16) -0.1330(14) 0.0471(12) 0.034(4) Uani 1 d . . . .
H14 H 0.8804 -0.1910 0.0254 0.040 Uiso 1 calc . . R .
C15 C 0.9649(16) -0.1513(14) 0.1138(13) 0.039(4) Uani 1 d . . . .
H15 H 1.0375 -0.2211 0.1382 0.047 Uiso 1 calc . . R .
C16 C 0.9437(15) -0.0591(13) 0.1416(14) 0.038(4) Uani 1 d . . . .
H16 H 1.0018 -0.0668 0.1866 0.046 Uiso 1 calc . . R .
C17 C 0.8356(15) 0.0436(12) 0.1013(10) 0.026(3) Uani 1 d . . . .
C18 C 0.8113(15) 0.1459(12) 0.1228(11) 0.026(3) Uani 1 d . . . .
C19 C 0.8364(16) 0.2656(14) 0.1788(14) 0.040(4) Uani 1 d . . . .
H19 H 0.8697 0.2972 0.2097 0.048 Uiso 1 calc . . R .
C20 C 0.7195(16) 0.3180(14) 0.1242(11) 0.031(4) Uani 1 d . . . .
H20 H 0.6595 0.3938 0.1113 0.037 Uiso 1 calc . . R .
B1 B 0.5094(18) -0.2961(15) 0.5826(15) 0.033(4) Uani 1 d . . . .
H1A H 0.5333 -0.3470 0.6599 0.040 Uiso 1 calc . . R .
O5W O 0.025(2) -0.0633(19) 0.5230(18) 0.063(6) Uiso 0.60 d A 2 . .
H5WA H 0.0279 -0.1116 0.5912 0.094 Uiso 0.60 d A 2 R .
H5WB H 0.0506 -0.1023 0.4850 0.094 Uiso 0.60 d A 2 R .
O4W O -0.043(4) 0.381(4) 0.298(3) 0.092(13) Uiso 0.50 d B 2 . .
H4WA H -0.0618 0.4563 0.2614 0.138 Uiso 0.50 d B 2 R .
H4WB H -0.0393 0.3680 0.3644 0.138 Uiso 0.50 d B 2 R .
O2W O 0.2056(15) 0.2743(12) 0.2265(11) 0.070(4) Uani 1 d . . . .
H2WA H 0.1309 0.3297 0.2173 0.105 Uiso 1 d . . R .
H2WB H 0.1977 0.2110 0.2336 0.105 Uiso 1 d . . R .
O3W O -0.005(4) 0.398(3) 0.310(3) 0.075(10) Uiso 0.50 d C 1 . .
H3WA H -0.0652 0.4548 0.2669 0.113 Uiso 0.50 d C 1 R .
H3WB H 0.0114 0.4274 0.3458 0.113 Uiso 0.50 d C 1 R .
O6W O 0.052(4) -0.162(4) 0.555(3) 0.081(11) Uiso 0.40 d D 1 . .
H6WA H 0.0554 -0.2106 0.6233 0.121 Uiso 0.40 d D 1 R .
H6WB H 0.0781 -0.2012 0.5171 0.121 Uiso 0.40 d D 1 R .

loop_
_atom_site_aniso_label
_atom_site_aniso_U_11
_atom_site_aniso_U_22
_atom_site_aniso_U_33
_atom_site_aniso_U_23
_atom_site_aniso_U_13
_atom_site_aniso_U_12
Gd1 0.0294(4) 0.0167(4) 0.0172(4) -0.0071(3) -0.0017(3) -0.0105(3)
Fe1 0.0363(14) 0.0249(11) 0.0224(11) -0.0107(9) -0.0008(9) -0.0153(10)
O1 0.046(7) 0.035(6) 0.029(6) -0.005(5) -0.003(5) -0.027(5)
O1W 0.052(7) 0.035(6) 0.024(5) -0.016(5) 0.011(5) -0.027(6)
O2 0.048(8) 0.033(6) 0.046(7) -0.013(5) -0.013(6) -0.017(6)
O3 0.059(10) 0.050(8) 0.125(13) -0.014(8) -0.063(10) -0.008(7)
O4 0.042(7) 0.020(5) 0.032(6) -0.010(5) 0.000(5) -0.012(5)
O5 0.057(8) 0.025(6) 0.034(6) -0.016(5) 0.001(5) -0.018(5)
O6 0.052(8) 0.039(7) 0.050(7) -0.012(6) 0.011(6) -0.025(6)
N1 0.038(8) 0.029(7) 0.036(7) -0.017(6) 0.003(6) -0.018(6)
N2 0.035(8) 0.040(8) 0.030(7) -0.012(6) -0.002(6) -0.019(6)
N3 0.053(9) 0.027(7) 0.019(6) -0.010(5) -0.003(6) -0.019(6)
N4 0.042(9) 0.031(7) 0.029(7) -0.012(6) 0.002(6) -0.020(6)
N5 0.037(8) 0.024(6) 0.023(6) -0.009(5) 0.000(6) -0.019(6)
N6 0.031(8) 0.032(7) 0.025(7) -0.014(6) -0.004(6) -0.006(6)
N7 0.038(10) 0.077(11) 0.046(9) -0.034(8) -0.010(7) -0.022(9)
N8 0.027(8) 0.031(7) 0.034(7) -0.018(6) 0.004(6) -0.009(6)
N9 0.052(10) 0.038(8) 0.027(7) -0.012(6) 0.006(6) -0.028(7)
N10 0.034(8) 0.030(7) 0.022(6) -0.006(5) 0.003(6) -0.021(6)
N11 0.027(8) 0.043(8) 0.045(8) -0.020(7) -0.009(6) -0.006(6)
N12 0.033(8) 0.025(6) 0.024(6) -0.016(5) 0.007(5) -0.014(6)
N13 0.050(10) 0.031(8) 0.048(9) -0.012(7) -0.026(8) -0.004(7)
N14 0.029(8) 0.027(7) 0.026(7) -0.003(6) 0.000(6) -0.017(6)
C1 0.034(10) 0.024(8) 0.043(9) -0.014(7) -0.005(7) -0.013(7)
C2 0.034(10) 0.057(11) 0.060(12) -0.035(10) 0.000(8) -0.027(9)
C3 0.058(9) 0.048(8) 0.027(7) -0.024(6) 0.000(6) -0.021(6)
C4 0.076(14) 0.039(10) 0.049(11) -0.029(9) 0.030(10) -0.036(10)
C5 0.061(13) 0.044(10) 0.054(11) -0.032(9) 0.020(9) -0.033(10)
C6 0.037(10) 0.028(8) 0.039(9) -0.025(7) 0.002(7) -0.012(7)
C7 0.051(12) 0.042(10) 0.034(10) -0.023(8) -0.005(8) -0.006(9)
C8 0.038(11) 0.053(11) 0.035(10) -0.020(8) 0.003(8) -0.011(9)
C9 0.060(13) 0.035(9) 0.028(9) -0.011(7) -0.001(9) -0.027(9)
C10 0.034(10) 0.039(9) 0.026(8) -0.022(7) -0.006(7) -0.012(8)
C11 0.046(10) 0.024(8) 0.021(8) -0.011(7) 0.007(7) -0.017(7)
C12 0.030(9) 0.021(7) 0.028(8) -0.012(6) 0.004(7) -0.006(7)
C13 0.035(10) 0.038(9) 0.038(9) -0.025(8) 0.012(7) -0.019(8)
C14 0.038(10) 0.037(9) 0.040(9) -0.024(8) -0.002(8) -0.017(8)
C15 0.029(10) 0.031(9) 0.045(10) -0.007(8) -0.005(8) -0.011(7)
C16 0.020(9) 0.025(8) 0.059(11) -0.018(8) 0.008(8) -0.004(7)
C17 0.038(10) 0.018(7) 0.011(7) -0.001(6) 0.006(6) -0.011(7)
C18 0.037(10) 0.024(8) 0.024(8) -0.014(6) -0.002(7) -0.014(7)
C19 0.032(10) 0.038(9) 0.069(12) -0.039(9) -0.014(8) -0.005(8)
C20 0.037(10) 0.037(9) 0.024(8) -0.012(7) -0.011(7) -0.012(7)
B1 0.034(11) 0.024(9) 0.029(9) -0.005(8) -0.014(8) 0.000(8)
O2W 0.086(11) 0.064(9) 0.067(9) -0.024(7) 0.005(8) -0.043(8)

loop_
_atom_type_symbol
_atom_type_description
_atom_type_scat_dispersion_real
_atom_type_scat_dispersion_imag
_atom_type_scat_source
C C 0.0030 0.0020 'International Tables Vol C Tables 4.2.6.8 and 6.1.1.4'
H H 0.0000 0.0000 'International Tables Vol C Tables 4.2.6.8 and 6.1.1.4'
B B 0.0010 0.0010 'International Tables Vol C Tables 4.2.6.8 and 6.1.1.4'
Fe Fe 0.3460 0.8440 'International Tables Vol C Tables 4.2.6.8 and 6.1.1.4'
Gd Gd -0.1650 3.9040 'International Tables Vol C Tables 4.2.6.8 and 6.1.1.4'
N N 0.0060 0.0030 'International Tables Vol C Tables 4.2.6.8 and 6.1.1.4'
O O 0.0110 0.0060 'International Tables Vol C Tables 4.2.6.8 and 6.1.1.4'

loop_
_geom_angle_atom_site_label_1
_geom_angle_atom_site_label_2
_geom_angle_atom_site_label_3
_geom_angle
_geom_angle_site_symmetry_1
_geom_angle_site_symmetry_3
O1 Gd1 O4 118.6(3) . .
O1 Gd1 N10 125.2(3) . .
O1 Gd1 N13 26.0(4) . .
O1 Gd1 N14 134.7(3) . .
O1W Gd1 O1 73.3(3) . .
O1W Gd1 O2 78.7(4) . .
O1W Gd1 O4 79.2(3) . .
O1W Gd1 O5 129.0(3) . .
O1W Gd1 N8 77.3(4) . .
O1W Gd1 N9 145.9(4) . 2_655
O1W Gd1 N10 130.6(3) . .
O1W Gd1 N12 76.7(4) . .
O1W Gd1 N13 75.0(4) . .
O1W Gd1 N14 103.6(3) . .
O2 Gd1 O1 51.7(3) . .
O2 Gd1 O4 69.8(3) . .
O2 Gd1 O5 91.6(4) . .
O2 Gd1 N10 150.5(4) . .
O2 Gd1 N13 25.7(4) . .
O2 Gd1 N14 83.0(4) . .
O4 Gd1 N10 114.6(3) . .
O4 Gd1 N13 94.3(4) . .
O4 Gd1 N14 25.8(3) . .
O5 Gd1 O1 135.7(3) . .
O5 Gd1 O4 50.9(3) . .
O5 Gd1 N10 73.2(3) . .
O5 Gd1 N13 114.0(4) . .
O5 Gd1 N14 25.5(3) . .
N8 Gd1 O1 71.4(4) . .
N8 Gd1 O2 122.4(4) . .
N8 Gd1 O4 150.1(4) . .
N8 Gd1 O5 142.6(4) . .
N8 Gd1 N10 69.5(4) . .
N8 Gd1 N12 85.8(4) . .
N8 Gd1 N13 97.2(4) . .
N8 Gd1 N14 153.5(4) . .
N9 Gd1 O1 74.0(4) 2_655 .
N9 Gd1 O2 73.6(4) 2_655 .
N9 Gd1 O4 108.6(4) 2_655 .
N9 Gd1 O5 71.9(4) 2_655 .
N9 Gd1 N8 101.2(4) 2_655 .
N9 Gd1 N10 77.6(4) 2_655 .
N9 Gd1 N12 137.4(4) 2_655 .
N9 Gd1 N13 71.3(4) 2_655 .
N9 Gd1 N14 92.5(4) 2_655 .
N10 Gd1 N13 143.0(4) . .
N10 Gd1 N14 91.9(3) . .
N12 Gd1 O1 145.5(4) . .
N12 Gd1 O2 136.7(4) . .
N12 Gd1 O4 70.9(3) . .
N12 Gd1 O5 77.3(3) . .
N12 Gd1 N10 65.6(4) . .
N12 Gd1 N13 150.2(4) . .
N12 Gd1 N14 69.0(3) . .
N14 Gd1 N13 108.7(4) . .
N1 Fe1 N3 89.8(5) . .
N1 Fe1 N5 89.3(5) . .
N3 Fe1 N5 87.1(5) . .
C10 Fe1 N1 91.9(5) . .
C10 Fe1 N3 92.2(6) . .
C10 Fe1 N5 178.6(5) . .
C11 Fe1 N1 92.3(5) . .
C11 Fe1 N3 177.9(5) . .
C11 Fe1 N5 93.1(6) . .
C11 Fe1 C10 87.5(6) . .
C12 Fe1 N1 176.4(6) . .
C12 Fe1 N3 92.8(5) . .
C12 Fe1 N5 93.3(6) . .
C12 Fe1 C10 85.5(6) . .
C12 Fe1 C11 85.1(6) . .
N13 O1 Gd1 96.2(9) . .
Gd1 O1W H1WB 122.2 . .
Gd1 O1W H1WA 110.1 . .
H1WB O1W H1WA 113.2 . .
N13 O2 Gd1 97.3(8) . .
N14 O4 Gd1 94.9(7) . .
N14 O5 Gd1 96.9(8) . .
N2 N1 Fe1 120.5(9) . .
N2 N1 C1 107.3(11) . .
C1 N1 Fe1 132.2(10) . .
N1 N2 B1 117.9(12) . .
C3 N2 N1 110.3(13) . .
C3 N2 B1 131.7(13) . .
N4 N3 Fe1 118.5(9) . .
C6 N3 Fe1 132.9(10) . .
C6 N3 N4 108.5(12) . .
N3 N4 C4 108.1(13) . .
N3 N4 B1 119.5(11) . .
C4 N4 B1 132.4(14) . .
N6 N5 Fe1 119.5(10) . .
C9 N5 Fe1 135.0(10) . .
C9 N5 N6 105.3(12) . .
N5 N6 B1 116.8(12) . .
C7 N6 N5 108.8(12) . .
C7 N6 B1 134.4(13) . .
C11 N8 Gd1 168.2(11) . .
C12 N9 Gd1 166.4(11) . 2_655
C13 N10 Gd1 127.1(10) . .
C13 N10 C17 115.4(13) . .
C17 N10 Gd1 117.0(9) . .
C18 N11 H11 125.8 . .
C18 N11 C19 108.4(12) . .
C19 N11 H11 125.8 . .
C18 N12 Gd1 118.4(8) . .
C18 N12 C20 107.0(12) . .
C20 N12 Gd1 134.5(10) . .
O1 N13 Gd1 57.8(7) . .
O2 N13 Gd1 57.0(7) . .
O2 N13 O1 114.8(13) . .
O3 N13 Gd1 177.0(11) . .
O3 N13 O1 120.7(16) . .
O3 N13 O2 124.5(14) . .
O4 N14 Gd1 59.3(6) . .
O5 N14 Gd1 57.6(7) . .
O5 N14 O4 115.4(11) . .
O6 N14 Gd1 169.5(10) . .
O6 N14 O4 121.8(12) . .
O6 N14 O5 122.8(13) . .
N1 C1 H1 126.1 . .
N1 C1 C2 107.8(14) . .
C2 C1 H1 126.1 . .
C1 C2 H2 126.4 . .
C3 C2 C1 107.2(15) . .
C3 C2 H2 126.4 . .
N2 C3 C2 107.4(14) . .
N2 C3 H3 126.3 . .
C2 C3 H3 126.3 . .
N4 C4 H4 125.9 . .
C5 C4 N4 108.3(15) . .
C5 C4 H4 125.9 . .
C4 C5 H5 127.3 . .
C4 C5 C6 105.5(14) . .
C6 C5 H5 127.3 . .
N3 C6 C5 109.6(14) . .
N3 C6 H6 125.2 . .
C5 C6 H6 125.2 . .
N6 C7 H7 125.3 . .
N6 C7 C8 109.4(15) . .
C8 C7 H7 125.3 . .
C7 C8 H8 127.5 . .
C7 C8 C9 104.9(16) . .
C9 C8 H8 127.5 . .
N5 C9 C8 111.6(14) . .
N5 C9 H9 124.2 . .
C8 C9 H9 124.2 . .
N7 C10 Fe1 179.7(19) . .
N8 C11 Fe1 173.3(13) . .
N9 C12 Fe1 173.5(13) . .
N10 C13 H13 117.3 . .
N10 C13 C14 125.3(15) . .
C14 C13 H13 117.3 . .
C13 C14 H14 120.3 . .
C13 C14 C15 119.3(14) . .
C15 C14 H14 120.3 . .
C14 C15 H15 121.7 . .
C16 C15 C14 116.6(15) . .
C16 C15 H15 121.7 . .
C15 C16 H16 120.4 . .
C17 C16 C15 119.2(16) . .
C17 C16 H16 120.4 . .
N10 C17 C16 124.1(14) . .
N10 C17 C18 114.0(12) . .
C16 C17 C18 121.9(14) . .
N11 C18 C17 125.8(13) . .
N12 C18 N11 109.9(12) . .
N12 C18 C17 124.3(13) . .
N11 C19 H19 127.9 . .
C20 C19 N11 104.3(12) . .
C20 C19 H19 127.9 . .
N12 C20 C19 110.3(13) . .
N12 C20 H20 124.8 . .
C19 C20 H20 124.8 . .
N2 B1 N4 109.5(13) . .
N2 B1 N6 107.3(12) . .
N2 B1 H1A 111.5 . .
N4 B1 N6 105.4(12) . .
N4 B1 H1A 111.5 . .
N6 B1 H1A 111.5 . .
H5WA O5W H5WB 109.5 . .
H4WA O4W H4WB 104.5 . .
H4WA O4W H3WA 4.8 . .
H4WA O4W H3WB 69.0 . .
H4WB O4W H3WA 100.6 . .
H4WB O4W H3WB 47.0 . .
H3WA O4W H3WB 67.2 . .
H2WA O2W H2WB 111.3 . .
H4WA O3W H4WB 111.8 . .
H4WA O3W H3WA 4.7 . .
H4WA O3W H3WB 106.1 . .
H4WB O3W H3WA 107.3 . .
H4WB O3W H3WB 81.9 . .
H3WA O3W H3WB 104.5 . .
H5WA O6W H5WB 95.6 . .
H5WA O6W H6WA 76.2 . .
H5WA O6W H6WB 173.2 . .
H5WB O6W H6WA 171.2 . .
H5WB O6W H6WB 78.5 . .
H6WA O6W H6WB 109.5 . .

loop_
_geom_bond_atom_site_label_1
_geom_bond_atom_site_label_2
_geom_bond_distance
_geom_bond_site_symmetry_2
Gd1 O1 2.489(10) .
Gd1 O1W 2.347(9) .
Gd1 O2 2.472(11) .
Gd1 O4 2.512(9) .
Gd1 O5 2.476(11) .
Gd1 N8 2.452(13) .
Gd1 N9 2.446(13) 2_655
Gd1 N10 2.632(12) .
Gd1 N12 2.471(12) .
Gd1 N13 2.923(15) .
Gd1 N14 2.911(12) .
Fe1 N1 1.955(12) .
Fe1 N3 1.970(11) .
Fe1 N5 1.976(13) .
Fe1 C10 1.939(17) .
Fe1 C11 1.916(14) .
Fe1 C12 1.908(15) .
O1 N13 1.289(16) .
O1W H1WB 0.8544 .
O1W H1WA 0.8668 .
O2 N13 1.278(18) .
O3 N13 1.211(18) .
O4 N14 1.274(15) .
O5 N14 1.263(14) .
O6 N14 1.210(15) .
N1 N2 1.356(17) .
N1 C1 1.371(18) .
N2 C3 1.346(19) .
N2 B1 1.51(2) .
N3 N4 1.356(16) .
N3 C6 1.315(18) .
N4 C4 1.375(19) .
N4 B1 1.53(2) .
N5 N6 1.376(16) .
N5 C9 1.32(2) .
N6 C7 1.33(2) .
N6 B1 1.57(2) .
N7 C10 1.133(19) .
N8 C11 1.155(17) .
N9 Gd1 2.446(13) 2_655
N9 C12 1.168(18) .
N10 C13 1.338(18) .
N10 C17 1.352(18) .
N11 H11 0.8600 .
N11 C18 1.361(18) .
N11 C19 1.384(19) .
N12 C18 1.323(18) .
N12 C20 1.358(17) .
C1 H1 0.9300 .
C1 C2 1.39(2) .
C2 H2 0.9300 .
C2 C3 1.38(2) .
C3 H3 0.9300 .
C4 H4 0.9300 .
C4 C5 1.36(2) .
C5 H5 0.9300 .
C5 C6 1.40(2) .
C6 H6 0.9300 .
C7 H7 0.9300 .
C7 C8 1.34(2) .
C8 H8 0.9300 .
C8 C9 1.37(2) .
C9 H9 0.9300 .
C13 H13 0.9300 .
C13 C14 1.36(2) .
C14 H14 0.9300 .
C14 C15 1.41(2) .
C15 H15 0.9300 .
C15 C16 1.40(2) .
C16 H16 0.9300 .
C16 C17 1.38(2) .
C17 C18 1.466(18) .
C19 H19 0.9300 .
C19 C20 1.38(2) .
C20 H20 0.9300 .
B1 H1A 0.9800 .
O5W H5WA 0.8499 .
O5W H5WB 0.8500 .
O4W H4WA 0.8498 .
O4W H4WB 0.8499 .
O4W H3WA 0.8259 .
O2W H2WA 0.8499 .
O2W H2WB 0.8516 .
O3W H4WA 0.8717 .
O3W H4WB 0.7494 .
O3W H3WA 0.8501 .
O3W H3WB 0.8502 .
O6W H5WA 0.9573 .
O6W H5WB 0.9156 .
O6W H6WA 0.8498 .
O6W H6WB 0.8501 .
